data_2215992
loop_
_publ_author_name
'Tatar Y\?ild\?ir\?im, Leyla'
' Atakol, Orhan'

_publ_section_title
Dibromido-2\k^2^<i>Br</i>-bis(4-methylpyridine-1\k<i>N</i>){\m-2,2'-[propane-1,3-diylbis(nitrilomethylidyne)]diphenolato-1\k^4^<i>O</i>,<i>N</i>,<i>N</i>',<i>O</i>':2\k^2^<i>O</i>,<i>O</i>'}nickel(II)zinc(II)
_journal_coeditor_code HK2335
_journal_issue 11
_journal_name_full 'Acta Crystallographica Section E'
_journal_page_first m2676
_journal_page_last m2677
_journal_paper_doi 10.1107/S1600536807048581
_journal_volume 63
_journal_year 2007
_chemical_formula_iupac '[Ni Zn Br2 (C17 H16 N2 O2) (C6 H7 N)2]'
_chemical_formula_moiety 'C29 H30 Br2 N4 Ni O2 Zn'
_chemical_formula_sum 'C29 H30 Br2 N4 Ni O2 Zn'
_chemical_formula_weight 750.45
_chemical_name_systematic
;
Dibromido-2\k^2^Br-bis(4-methylpyridine-1\kN){\m-2,2'-[propane-1,3-
diylbis(nitrilomethylidyne)]diphenolato-
1\k^4^O,N,N',O':2\k^2^O,O'}nickel(II)zinc(II)
;
_space_group_IT_number 9
_symmetry_cell_setting monoclinic
_symmetry_space_group_name_Hall 'C -2yc'
_symmetry_space_group_name_H-M 'C 1 c 1'
_atom_sites_solution_hydrogens geom
_atom_sites_solution_primary direct
_atom_sites_solution_secondary difmap
_audit_creation_method SHELXL-97
_cell_angle_alpha 90
_cell_angle_beta 114.382(10)
_cell_angle_gamma 90
_cell_formula_units_Z 4
_cell_length_a 19.357(3)
_cell_length_b 9.2130(7)
_cell_length_c 18.3269(15)
_cell_measurement_reflns_used 15
_cell_measurement_temperature 294(2)
_cell_measurement_theta_max 11.6
_cell_measurement_theta_min 10.17
_cell_volume 2976.9(6)
_computing_cell_refinement 'CAD-4 EXPRESS (Enraf--Nonius, 1994)'
_computing_data_collection 'CAD-4 EXPRESS (Enraf--Nonius, 1994)'
_computing_data_reduction 'XCAD4 (Harms & Wocadlo, 1995)'
_computing_molecular_graphics 'ORTEP-3 for Windows (Farrugia, 1997)'
_computing_publication_material 'WinGX (Farrugia, 1999)'
_computing_structure_refinement 'SHELXL97 (Sheldrick, 1997)'
_computing_structure_solution 'SHELXS97 (Sheldrick, 1997)'
_diffrn_measured_fraction_theta_full 1
_diffrn_measured_fraction_theta_max 1
_diffrn_measurement_device '\k-geometry diffractometer'
_diffrn_measurement_device_type 'Enraf--Nonius TurboCAD-4'
_diffrn_measurement_method 'non-profiled \w'
_diffrn_radiation_type MoK\a
_diffrn_radiation_wavelength 0.71073
_diffrn_reflns_av_R_equivalents 0.0498
_diffrn_reflns_limit_h_max 0
_diffrn_reflns_limit_h_min -24
_diffrn_reflns_limit_k_max 0
_diffrn_reflns_limit_k_min -11
_diffrn_reflns_limit_l_max 23
_diffrn_reflns_limit_l_min -21
_diffrn_reflns_number 3381
_diffrn_reflns_theta_full 27.08
_diffrn_reflns_theta_max 27.07
_diffrn_reflns_theta_min 2.31
_diffrn_standards_decay_% 2
_diffrn_standards_interval_time 120
_diffrn_standards_number 3
_exptl_absorpt_coefficient_mu 4.155
_exptl_absorpt_correction_T_max 0.536
_exptl_absorpt_correction_T_min 0.478
_exptl_absorpt_correction_type psi-scan
_exptl_absorpt_process_details '(North <i>et al.</i>,  1968)'
_exptl_crystal_colour pink
_exptl_crystal_density_diffrn 1.674
_exptl_crystal_density_method 'not measured'
_exptl_crystal_description prism
_exptl_crystal_F_000 1504
_exptl_crystal_size_max 0.20
_exptl_crystal_size_mid 0.15
_exptl_crystal_size_min 0.15
_refine_diff_density_max 1.301
_refine_diff_density_min -1.423
_refine_ls_abs_structure_details 'Flack (1983), with 95 Friedel pairs'
_refine_ls_abs_structure_Flack 0.25(7)
_refine_ls_extinction_method none
_refine_ls_goodness_of_fit_ref 1.038
_refine_ls_hydrogen_treatment noref
_refine_ls_matrix_type full
_refine_ls_number_parameters 353
_refine_ls_number_reflns 3379
_refine_ls_restrained_S_all 1.053
_refine_ls_R_factor_all 0.1395
_refine_ls_R_factor_gt 0.0656
_refine_ls_shift/su_max 0.000
_refine_ls_shift/su_mean 0.000
_refine_ls_structure_factor_coef Fsqd
_refine_ls_weighting_details 'calc w=1/[\s^2^(Fo^2^)+(0.1221P)^2^+7.1119P] where P=(Fo^2^+2Fc^2^)/3'
_refine_ls_weighting_scheme calc
_refine_ls_wR_factor_gt 0.1723
_refine_ls_wR_factor_ref 0.2062
_reflns_number_gt 2118
_reflns_number_total 3379
_reflns_threshold_expression I>2\s(I)
_cod_data_source_file hk2335.cif
_cod_data_source_block I
_cod_original_sg_symbol_H-M 'C c'
_cod_database_code 2215992
_cod_database_fobs_code 2215992

loop_
_symmetry_equiv_pos_as_xyz
'x, y, z'
'x, -y, z+1/2'
'x+1/2, y+1/2, z'
'x+1/2, -y+1/2, z+1/2'

loop_
_atom_site_type_symbol
_atom_site_label
_atom_site_fract_x
_atom_site_fract_y
_atom_site_fract_z
_atom_site_U_iso_or_equiv
_atom_site_adp_type
_atom_site_calc_flag
_atom_site_refinement_flags
_atom_site_occupancy
Br Br1 0.9306(8) 0.0500(10) 0.8991(6) 0.0763(6) Uani d D 1
Br Br2 0.82738(13) 0.2500(2) 0.99821(11) 0.0761(6) Uani d . 1
Zn Zn 0.94119(8) 0.26209(17) 0.97905(8) 0.0440(4) Uani d D 1
Ni Ni 1.05439(11) 0.51344(17) 1.01890(11) 0.0402(4) Uani d . 1
O O1 1.0376(5) 0.3234(10) 1.0686(5) 0.041(2) Uani d . 1
O O2 0.9577(6) 0.4444(11) 0.9314(5) 0.045(2) Uani d . 1
N N1 1.1532(7) 0.5472(14) 1.1188(8) 0.052(3) Uani d . 1
N N2 1.0548(8) 0.6930(12) 0.9518(8) 0.051(3) Uani d . 1
N N3 0.9881(7) 0.6331(12) 1.0703(7) 0.044(3) Uani d . 1
N N4 1.1205(7) 0.3862(13) 0.9650(8) 0.050(3) Uani d . 1
C C1 1.0756(9) 0.2743(14) 1.1395(9) 0.045(4) Uani d . 1
C C2 1.0492(11) 0.1485(18) 1.1622(9) 0.059(4) Uani d . 1
H H2 1.0062 0.1023 1.1255 0.07 Uiso calc R 1
C C3 1.0881(12) 0.089(2) 1.2422(11) 0.076(5) Uani d . 1
H H3 1.0708 0.0052 1.2575 0.091 Uiso calc R 1
C C4 1.1524(12) 0.162(2) 1.2954(9) 0.068(5) Uani d . 1
H H4 1.1773 0.1271 1.3475 0.081 Uiso calc R 1
C C5 1.1783(10) 0.278(2) 1.2733(10) 0.064(5) Uani d . 1
H H5 1.223 0.3193 1.3099 0.077 Uiso calc R 1
C C6 1.1416(8) 0.3440(16) 1.1959(8) 0.046(3) Uani d . 1
C C7 1.1783(9) 0.4710(17) 1.1806(9) 0.049(4) Uani d . 1
H H7 1.2248 0.4979 1.2206 0.059 Uiso calc R 1
C C8 1.1958(9) 0.678(2) 1.1167(11) 0.071(5) Uani d . 1
H H8A 1.2263 0.6562 1.0875 0.085 Uiso calc R 1
H H8B 1.2302 0.7026 1.1712 0.085 Uiso calc R 1
C C9 1.1480(11) 0.8090(19) 1.0793(13) 0.075(6) Uani d . 1
H H9A 1.1794 0.8951 1.0971 0.09 Uiso calc R 1
H H9B 1.1083 0.8161 1.0984 0.09 Uiso calc R 1
C C10 1.1114(12) 0.807(2) 0.9876(13) 0.076(5) Uani d . 1
H H10A 1.0875 0.9005 0.9687 0.091 Uiso calc R 1
H H10B 1.1511 0.7957 0.9687 0.091 Uiso calc R 1
C C11 1.0092(11) 0.7073(16) 0.8786(10) 0.054(4) Uani d . 1
H H11 1.0164 0.7906 0.8539 0.065 Uiso calc R 1
C C12 0.9484(8) 0.6153(16) 0.8280(8) 0.043(3) Uani d . 1
C C13 0.9113(11) 0.6499(18) 0.7485(11) 0.061(4) Uani d . 1
H H13 0.928 0.7312 0.7304 0.073 Uiso calc R 1
C C14 0.8516(10) 0.574(2) 0.6936(11) 0.065(4) Uani d . 1
H H14 0.8291 0.6001 0.6397 0.078 Uiso calc R 1
C C15 0.8280(9) 0.461(2) 0.7228(9) 0.064(5) Uani d . 1
H H15 0.7861 0.4092 0.688 0.077 Uiso calc R 1
C C16 0.8633(9) 0.4150(17) 0.8041(9) 0.053(4) Uani d . 1
H H16 0.8454 0.3349 0.822 0.063 Uiso calc R 1
C C17 0.9239(9) 0.4915(16) 0.8546(8) 0.043(4) Uani d . 1
C C18 0.9394(9) 0.7358(16) 1.0269(10) 0.053(4) Uani d . 1
H H18 0.9305 0.7469 0.9733 0.064 Uiso calc R 1
C C19 0.9030(10) 0.8235(18) 1.0583(11) 0.060(4) Uani d . 1
H H19 0.8689 0.8915 1.0254 0.073 Uiso calc R 1
C C20 0.9143(11) 0.8160(17) 1.1361(12) 0.065(5) Uani d . 1
C C21 0.9650(11) 0.7132(18) 1.1828(10) 0.058(4) Uani d . 1
H H21 0.9758 0.7046 1.237 0.07 Uiso calc R 1
C C22 1.0002(9) 0.6211(19) 1.1465(9) 0.056(4) Uani d . 1
H H22 1.033 0.5494 1.1774 0.067 Uiso calc R 1
C C23 0.8732(15) 0.914(3) 1.1757(14) 0.101(8) Uani d . 1
H H23A 0.8893 0.8872 1.2309 0.151 Uiso calc R 1
H H23B 0.8193 0.9012 1.148 0.151 Uiso calc R 1
H H23C 0.8857 1.014 1.1723 0.151 Uiso calc R 1
C C24 1.1542(18) 0.266(2) 0.9967(17) 0.096(8) Uani d . 1
H H24 1.1477 0.2289 1.0406 0.116 Uiso calc R 1
C C25 1.2003(19) 0.189(2) 0.9673(16) 0.117(11) Uani d . 1
H H25A 1.2247 0.105 0.9933 0.14 Uiso calc R 1
C C26 1.2093(11) 0.2337(17) 0.9045(12) 0.064(5) Uani d . 1
C C27 1.174(2) 0.355(4) 0.8725(18) 0.165(18) Uani d . 1
H H27 1.1786 0.3922 0.8272 0.096(8) Uiso calc R 1
C C28 1.133(2) 0.427(4) 0.904(2) 0.064(5) Uani d . 1
H H28 1.1107 0.5146 0.8802 0.225 Uiso calc R 1
C C29 1.2598(13) 0.156(2) 0.8728(15) 0.091(7) Uani d . 1
H H29A 1.2554 0.201 0.8238 0.137 Uiso calc R 1
H H29B 1.2446 0.0561 0.8628 0.137 Uiso calc R 1
H H29C 1.3115 0.1613 0.9116 0.137 Uiso calc R 1

loop_
_atom_site_aniso_label
_atom_site_aniso_U_11
_atom_site_aniso_U_22
_atom_site_aniso_U_33
_atom_site_aniso_U_12
_atom_site_aniso_U_13
_atom_site_aniso_U_23
Br1 0.0643(12) 0.1029(15) 0.0706(12) -0.0122(10) 0.0342(9) 0.0016(10)
Br2 0.0633(12) 0.1009(15) 0.0707(12) -0.0110(10) 0.0341(9) 0.0014(10)
Zn 0.0447(9) 0.0470(10) 0.0406(8) -0.0113(8) 0.0177(7) -0.0003(7)
Ni 0.0399(8) 0.0403(10) 0.0443(8) -0.0041(8) 0.0215(6) -0.0002(8)
O1 0.035(5) 0.043(5) 0.037(5) 0.000(4) 0.008(4) 0.003(4)
O2 0.048(6) 0.054(6) 0.034(5) -0.008(5) 0.017(4) 0.008(4)
N1 0.040(7) 0.057(7) 0.071(9) -0.018(6) 0.034(7) -0.019(7)
N2 0.064(8) 0.032(6) 0.075(9) -0.005(6) 0.046(8) 0.007(6)
N3 0.037(6) 0.048(7) 0.058(7) -0.004(5) 0.029(5) 0.000(6)
N4 0.043(6) 0.045(7) 0.068(8) -0.008(6) 0.030(6) -0.005(6)
C1 0.059(9) 0.035(8) 0.052(9) 0.011(7) 0.035(8) 0.001(6)
C2 0.073(11) 0.055(9) 0.045(8) 0.005(8) 0.022(8) 0.005(7)
C3 0.091(13) 0.067(11) 0.071(11) 0.017(11) 0.034(11) 0.033(10)
C4 0.075(12) 0.074(12) 0.033(8) 0.024(10) 0.002(8) 0.010(8)
C5 0.057(11) 0.076(12) 0.057(10) 0.016(9) 0.021(8) -0.013(9)
C6 0.034(7) 0.049(8) 0.049(8) 0.012(6) 0.010(6) -0.008(7)
C7 0.039(8) 0.062(9) 0.040(8) 0.003(7) 0.009(6) -0.014(7)
C8 0.042(9) 0.088(13) 0.075(11) -0.024(9) 0.017(8) 0.001(10)
C9 0.062(11) 0.050(10) 0.123(17) -0.031(9) 0.049(11) -0.028(10)
C10 0.068(12) 0.071(12) 0.091(14) -0.019(10) 0.034(11) 0.000(11)
C11 0.079(11) 0.033(7) 0.068(10) 0.006(7) 0.049(9) 0.011(7)
C12 0.043(8) 0.048(8) 0.040(7) 0.011(7) 0.018(6) 0.007(6)
C13 0.074(11) 0.052(9) 0.069(10) 0.033(9) 0.042(9) 0.033(9)
C14 0.063(11) 0.071(11) 0.067(11) 0.021(9) 0.032(9) 0.011(9)
C15 0.045(8) 0.089(13) 0.045(8) 0.011(9) 0.005(7) 0.004(8)
C16 0.057(9) 0.048(9) 0.053(8) 0.020(7) 0.024(8) 0.012(7)
C17 0.044(8) 0.055(9) 0.029(7) 0.026(7) 0.016(6) 0.011(6)
C18 0.042(8) 0.060(9) 0.056(9) 0.007(7) 0.018(7) 0.011(7)
C19 0.060(10) 0.051(9) 0.085(12) 0.020(8) 0.044(9) 0.008(8)
C20 0.082(13) 0.042(9) 0.096(13) 0.001(9) 0.061(11) -0.003(9)
C21 0.081(12) 0.060(10) 0.055(9) 0.002(9) 0.049(9) 0.002(8)
C22 0.050(9) 0.069(11) 0.053(9) 0.007(8) 0.026(7) 0.012(8)
C23 0.13(2) 0.084(15) 0.116(18) 0.015(14) 0.083(17) -0.027(13)
C24 0.15(2) 0.059(12) 0.13(2) 0.031(12) 0.112(19) 0.030(11)
C25 0.21(3) 0.063(13) 0.14(2) 0.067(17) 0.13(2) 0.033(13)
C26 0.063(11) 0.050(9) 0.096(13) 0.007(8) 0.049(10) -0.007(9)
C27 0.152(2) 0.059(12) 0.131(2) 0.030(12) 0.112(19) 0.031(11)
C28 0.065(11) 0.051(9) 0.096(13) 0.007(8) 0.049(10) -0.007(9)
C29 0.084(14) 0.079(13) 0.127(19) 0.001(11) 0.060(14) -0.030(13)

loop_
_atom_type_symbol
_atom_type_description
_atom_type_scat_dispersion_real
_atom_type_scat_dispersion_imag
_atom_type_scat_source
C C 0.0033 0.0016 'International Tables Vol C Tables 4.2.6.8 and 6.1.1.4'
H H 0 0 'International Tables Vol C Tables 4.2.6.8 and 6.1.1.4'
Br Br -0.2901 2.4595 'International Tables Vol C Tables 4.2.6.8 and 6.1.1.4'
N N 0.0061 0.0033 'International Tables Vol C Tables 4.2.6.8 and 6.1.1.4'
Ni Ni 0.3393 1.1124 'International Tables Vol C Tables 4.2.6.8 and 6.1.1.4'
O O 0.0106 0.006 'International Tables Vol C Tables 4.2.6.8 and 6.1.1.4'
Zn Zn 0.2839 1.4301 'International Tables Vol C Tables 4.2.6.8 and 6.1.1.4'

loop_
_geom_angle_atom_site_label_1
_geom_angle_atom_site_label_2
_geom_angle_atom_site_label_3
_geom_angle
_geom_angle_publ_flag
O2 Zn O1 81.7(4) yes
O2 Zn Br2 115.7(3) yes
O1 Zn Br2 120.2(3) yes
O2 Zn Br1 114.2(4) yes
O1 Zn Br1 123.3(4) yes
Br2 Zn Br1 101.6(3) yes
O2 Ni N1 169.1(5) yes
O2 Ni O1 79.5(4) yes
N1 Ni O1 89.6(4) yes
O2 Ni N2 90.6(5) yes
N1 Ni N2 100.3(6) yes
O1 Ni N2 170.1(5) yes
O2 Ni N3 89.1(5) yes
N1 Ni N3 92.1(5) yes
O1 Ni N3 90.6(4) yes
N2 Ni N3 90.0(5) yes
O2 Ni N4 89.8(5) yes
N1 Ni N4 88.9(5) yes
O1 Ni N4 88.5(4) yes
N2 Ni N4 90.8(5) yes
N3 Ni N4 178.7(5) yes
C1 O1 Zn 133.3(10) ?
C1 O1 Ni 128.2(9) ?
Zn O1 Ni 98.2(4) ?
C17 O2 Zn 129.3(10) ?
C17 O2 Ni 128.4(10) ?
Zn O2 Ni 100.6(4) ?
C7 N1 C8 118.2(14) ?
C7 N1 Ni 126.4(11) ?
C8 N1 Ni 115.3(11) ?
C11 N2 C10 117.6(14) ?
C11 N2 Ni 122.7(11) ?
C10 N2 Ni 119.7(12) ?
C22 N3 C18 117.5(14) ?
C22 N3 Ni 122.4(10) ?
C18 N3 Ni 119.7(10) ?
C28 N4 C24 113.8(17) ?
C28 N4 Ni 124.6(13) ?
C24 N4 Ni 121.5(13) ?
O1 C1 C2 117.8(14) ?
O1 C1 C6 123.0(14) ?
C2 C1 C6 119.2(14) ?
C1 C2 C3 120.8(17) ?
C1 C2 H2 119.6 ?
C3 C2 H2 119.6 ?
C4 C3 C2 117.8(17) ?
C4 C3 H3 121.1 ?
C2 C3 H3 121.1 ?
C5 C4 C3 121.3(16) ?
C5 C4 H4 119.4 ?
C3 C4 H4 119.4 ?
C4 C5 C6 123.7(16) ?
C4 C5 H5 118.2 ?
C6 C5 H5 118.2 ?
C1 C6 C5 117.1(15) ?
C1 C6 C7 125.9(14) ?
C5 C6 C7 116.8(14) ?
N1 C7 C6 126.1(14) ?
N1 C7 H7 116.9 ?
C6 C7 H7 116.9 ?
N1 C8 C9 115.1(14) ?
N1 C8 H8A 108.5 ?
C9 C8 H8A 108.5 ?
N1 C8 H8B 108.5 ?
C9 C8 H8B 108.5 ?
H8A C8 H8B 107.5 ?
C8 C9 C10 114.3(16) ?
C8 C9 H9A 108.7 ?
C10 C9 H9A 108.7 ?
C8 C9 H9B 108.7 ?
C10 C9 H9B 108.7 ?
H9A C9 H9B 107.6 ?
N2 C10 C9 114.9(15) ?
N2 C10 H10A 108.5 ?
C9 C10 H10A 108.5 ?
N2 C10 H10B 108.5 ?
C9 C10 H10B 108.5 ?
H10A C10 H10B 107.5 ?
N2 C11 C12 130.3(14) ?
N2 C11 H11 114.9 ?
C12 C11 H11 114.9 ?
C13 C12 C17 117.2(15) ?
C13 C12 C11 118.7(15) ?
C17 C12 C11 124.2(13) ?
C14 C13 C12 125.3(16) ?
C14 C13 H13 117.4 ?
C12 C13 H13 117.4 ?
C15 C14 C13 115.3(16) ?
C15 C14 H14 122.4 ?
C13 C14 H14 122.4 ?
C14 C15 C16 123.7(17) ?
C14 C15 H15 118.1 ?
C16 C15 H15 118.1 ?
C17 C16 C15 117.8(16) ?
C17 C16 H16 121.1 ?
C15 C16 H16 121.1 ?
C16 C17 O2 117.0(14) ?
C16 C17 C12 120.6(13) ?
O2 C17 C12 122.4(14) ?
N3 C18 C19 122.1(16) ?
N3 C18 H18 118.9 ?
C19 C18 H18 118.9 ?
C18 C19 C20 122.3(16) ?
C18 C19 H19 118.8 ?
C20 C19 H19 118.8 ?
C19 C20 C21 117.0(15) ?
C19 C20 C23 124.5(17) ?
C21 C20 C23 118.5(17) ?
C20 C21 C22 118.5(15) ?
C20 C21 H21 120.7 ?
C22 C21 H21 120.7 ?
N3 C22 C21 122.5(15) ?
N3 C22 H22 118.8 ?
C21 C22 H22 118.8 ?
C20 C23 H23A 109.5 ?
C20 C23 H23B 109.5 ?
H23A C23 H23B 109.5 ?
C20 C23 H23C 109.5 ?
H23A C23 H23C 109.5 ?
H23B C23 H23C 109.5 ?
N4 C24 C25 123(2) ?
N4 C24 H24 118.7 ?
C25 C24 H24 118.7 ?
C26 C25 C24 121.2(19) ?
C26 C25 H25A 119.4 ?
C24 C25 H25A 119.4 ?
C25 C26 C27 115.5(17) ?
C25 C26 C29 122.5(18) ?
C27 C26 C29 122(2) ?
C26 C27 C28 121(2) ?
C26 C27 H27 119.5 ?
C28 C27 H27 119.5 ?
N4 C28 C27 126(2) ?
N4 C28 H28 116.0 ?
C27 C28 H28 117.2 ?
C26 C29 H29A 109.5 ?
C26 C29 H29B 109.5 ?
H29A C29 H29B 109.5 ?
C26 C29 H29C 109.5 ?
H29A C29 H29C 109.5 ?
H29B C29 H29C 109.5 ?

loop_
_geom_bond_atom_site_label_1
_geom_bond_atom_site_label_2
_geom_bond_distance
_geom_bond_publ_flag
Zn Br1 2.400(10) yes
Zn Br2 2.372(3) yes
Zn O1 1.992(9) yes
Zn O2 1.979(10) yes
Ni O1 2.060(10) yes
Ni O2 2.000(10) yes
Ni N1 2.054(14) yes
Ni N2 2.063(12) yes
Ni N3 2.180(12) yes
Ni N4 2.243(13) yes
O1 C1 1.283(18) ?
O2 C17 1.355(16) ?
N1 C8 1.47(2) ?
N2 C10 1.46(2) ?
N2 C11 1.27(2) ?
N3 C18 1.341(19) ?
N3 C22 1.321(19) ?
N4 C24 1.29(2) ?
N4 C28 1.29(3) ?
C1 C2 1.40(2) ?
C1 C6 1.42(2) ?
C2 H2 0.93 ?
C3 C2 1.45(2) ?
C3 H3 0.93 ?
C4 C3 1.39(3) ?
C4 H4 0.93 ?
C5 C4 1.32(3) ?
C5 H5 0.93 ?
C6 C5 1.44(2) ?
C7 N1 1.25(2) ?
C7 C6 1.45(2) ?
C7 H7 0.93 ?
C8 H8A 0.97 ?
C8 H8B 0.97 ?
C9 C8 1.50(3) ?
C9 H9A 0.97 ?
C9 H9B 0.97 ?
C9 C10 1.53(3) ?
C10 H10A 0.97 ?
C10 H10B 0.97 ?
C11 H11 0.93 ?
C12 C13 1.37(2) ?
C12 C11 1.44(2) ?
C13 C14 1.37(3) ?
C13 H13 0.93 ?
C14 H14 0.93 ?
C15 C14 1.34(3) ?
C15 H15 0.93 ?
C16 C15 1.42(2) ?
C16 H16 0.93 ?
C17 C16 1.35(2) ?
C17 C12 1.40(2) ?
C18 C19 1.35(2) ?
C18 H18 0.93 ?
C19 H19 0.93 ?
C20 C19 1.35(2) ?
C20 C23 1.57(2) ?
C21 C20 1.38(3) ?
C21 H21 0.93 ?
C22 C21 1.41(2) ?
C22 H22 0.93 ?
C23 H23A 0.96 ?
C23 H23B 0.96 ?
C23 H23C 0.96 ?
C24 C25 1.41(3) ?
C24 H24 0.93 ?
C25 H25A 0.93 ?
C26 C25 1.30(3) ?
C26 C27 1.31(3) ?
C26 C29 1.51(2) ?
C27 C28 1.35(3) ?
C27 H27 0.93 ?
C28 H28 0.93 ?
C29 H29A 0.96 ?
C29 H29B 0.96 ?
C29 H29C 0.96 ?

loop_
_geom_hbond_atom_site_label_D
_geom_hbond_atom_site_label_H
_geom_hbond_atom_site_label_A
_geom_hbond_site_symmetry_A
_geom_hbond_distance_DH
_geom_hbond_distance_HA
_geom_hbond_distance_DA
_geom_hbond_angle_DHA
_geom_hbond_publ_flag
C14 H14 Br2 2_564 0.93 2.93 3.78(2) 153 yes
C23 H23A Br1 2_565 0.96 2.91 3.79(3) 153 yes
C24 H24 O1 . 0.93 2.54 3.09(4) 118 yes
C28 H28 N2 . 0.93 2.60 3.18(4) 121 yes

loop_
_geom_torsion_atom_site_label_1
_geom_torsion_atom_site_label_2
_geom_torsion_atom_site_label_3
_geom_torsion_atom_site_label_4
_geom_torsion
O2 Zn O1 C1 173.2(13)
Br2 Zn O1 C1 58.2(13)
Br1 Zn O1 C1 -73.2(13)
O2 Zn O1 Ni 0.1(5)
Br2 Zn O1 Ni -114.8(3)
Br1 Zn O1 Ni 113.7(4)
O1 Zn O2 C17 165.8(12)
Br2 Zn O2 C17 -74.7(12)
Br1 Zn O2 C17 42.9(13)
O1 Zn O2 Ni -0.1(5)
Br2 Zn O2 Ni 119.5(3)
Br1 Zn O2 Ni -123.0(5)
O2 Ni O1 C1 -173.7(12)
N1 Ni O1 C1 7.3(12)
N3 Ni O1 C1 -84.8(12)
N4 Ni O1 C1 96.2(12)
O2 Ni O1 Zn -0.1(5)
N1 Ni O1 Zn -179.1(5)
N3 Ni O1 Zn 88.8(5)
N4 Ni O1 Zn -90.2(5)
N1 Ni O2 C17 -161(2)
O1 Ni O2 C17 -165.9(12)
N2 Ni O2 C17 13.3(12)
N3 Ni O2 C17 103.3(11)
N4 Ni O2 C17 -77.5(12)
N1 Ni O2 Zn 5(3)
O1 Ni O2 Zn 0.1(5)
N2 Ni O2 Zn 179.4(5)
N3 Ni O2 Zn -90.6(5)
N4 Ni O2 Zn 88.6(5)
O2 Ni N1 C7 -10(4)
O1 Ni N1 C7 -4.2(13)
N2 Ni N1 C7 176.7(13)
N3 Ni N1 C7 86.3(13)
N4 Ni N1 C7 -92.7(13)
O2 Ni N1 C8 173(2)
O1 Ni N1 C8 178.4(12)
N2 Ni N1 C8 -0.6(12)
N3 Ni N1 C8 -91.0(12)
N4 Ni N1 C8 89.9(12)
O2 Ni N2 C11 -9.6(13)
N1 Ni N2 C11 169.2(13)
N3 Ni N2 C11 -98.7(13)
N4 Ni N2 C11 80.2(13)
O2 Ni N2 C10 173.0(14)
N1 Ni N2 C10 -8.2(14)
N3 Ni N2 C10 83.9(14)
N4 Ni N2 C10 -97.2(14)
O2 Ni N3 C22 128.7(12)
N1 Ni N3 C22 -40.5(12)
O1 Ni N3 C22 49.1(12)
N2 Ni N3 C22 -140.8(12)
O2 Ni N3 C18 -59.6(11)
N1 Ni N3 C18 131.3(11)
O1 Ni N3 C18 -139.1(11)
N2 Ni N3 C18 31.0(12)
O2 Ni N4 C28 79(3)
N1 Ni N4 C28 -112(3)
O1 Ni N4 C28 159(3)
N2 Ni N4 C28 -11(3)
O2 Ni N4 C24 -105.0(19)
N1 Ni N4 C24 64(2)
O1 Ni N4 C24 -25.5(19)
N2 Ni N4 C24 164.4(19)
Zn O1 C1 C2 3(2)
Ni O1 C1 C2 174.3(10)
Zn O1 C1 C6 -175.4(10)
Ni O1 C1 C6 -4(2)
Zn O2 C17 C16 9.8(19)
Ni O2 C17 C16 172.0(10)
Zn O2 C17 C12 -171.8(10)
Ni O2 C17 C12 -10(2)
C7 N1 C8 C9 -138.9(17)
Ni N1 C8 C9 39(2)
C11 N2 C10 C9 162.5(17)
Ni N2 C10 C9 -20(2)
C10 N2 C11 C12 -179.6(17)
Ni N2 C11 C12 3(2)
C22 N3 C18 C19 -1(2)
Ni N3 C18 C19 -172.9(13)
C18 N3 C22 C21 -1(2)
Ni N3 C22 C21 170.8(12)
C28 N4 C24 C25 1(4)
Ni N4 C24 C25 -176(2)
C24 N4 C28 C27 2(6)
Ni N4 C28 C27 178(4)
O1 C1 C2 C3 -178.2(15)
C6 C1 C2 C3 0(2)
O1 C1 C6 C5 179.5(13)
C2 C1 C6 C5 1(2)
O1 C1 C6 C7 -5(2)
C2 C1 C6 C7 176.8(14)
C4 C3 C2 C1 0(3)
C5 C4 C3 C2 -2(3)
C6 C5 C4 C3 4(3)
C1 C6 C5 C4 -3(2)
C7 C6 C5 C4 -179.2(16)
N1 C7 C6 C1 8(3)
N1 C7 C6 C5 -176.2(15)
C6 C7 N1 C8 175.4(15)
C6 C7 N1 Ni -2(2)
C10 C9 C8 N1 -78(2)
C8 C9 C10 N2 66(2)
C13 C12 C11 N2 -174.7(16)
C17 C12 C11 N2 5(3)
C17 C12 C13 C14 1(2)
C11 C12 C13 C14 -178.7(16)
C12 C13 C14 C15 2(3)
C16 C15 C14 C13 -3(3)
C17 C16 C15 C14 1(2)
C16 C17 C12 C13 -4(2)
O2 C17 C12 C13 178.2(13)
C16 C17 C12 C11 176.2(14)
O2 C17 C12 C11 -2(2)
O2 C17 C16 C15 -178.8(14)
C12 C17 C16 C15 3(2)
N3 C18 C19 C20 1(3)
C21 C20 C19 C18 0(3)
C23 C20 C19 C18 -179.5(19)
C22 C21 C20 C19 -1(3)
C22 C21 C20 C23 177.8(18)
N3 C22 C21 C20 2(3)
N4 C24 C25 C26 -2(5)
C27 C26 C25 C24 2(5)
C29 C26 C25 C24 178(3)
C25 C26 C27 C28 0(6)
C29 C26 C27 C28 -176(4)
C26 C27 C28 N4 -2(8)
